data_7160863
loop_
_publ_author_name
'Hua, Lei'
'Luo, Hui'
'Wang, Yan'
'He, Yu'
'Ge, Shanliang'
'Wang, Fuqiang'
'Wu, Jianglong'
'Yang, Jinhui'

_publ_section_title
;
 Copper-catalyzed synthesis of functionalized dithioalkenes from solid
 calcium carbide.
;
_journal_issue 47
_journal_name_full 'Organic &amp; biomolecular chemistry'
_journal_page_first 10779
_journal_page_last 10783
_journal_paper_doi 10.1039/d5ob01606a
_journal_volume 23
_journal_year 2025
_chemical_formula_sum 'C16 H16 S2'
_chemical_formula_weight 272.41
_space_group_crystal_system orthorhombic
_space_group_IT_number 19
_space_group_name_Hall 'P 2ac 2ab'
_space_group_name_H-M_alt 'P 21 21 21'
_atom_sites_solution_hydrogens geom
_audit_creation_method SHELXL-2014/7
_audit_update_record
;
2025-04-08 deposited with the CCDC.	2025-11-14 downloaded from the CCDC.
;
_cell_angle_alpha 90
_cell_angle_beta 90
_cell_angle_gamma 90
_cell_formula_units_Z 4
_cell_length_a 5.4800(13)
_cell_length_b 7.981(2)
_cell_length_c 33.787(9)
_cell_measurement_reflns_used 3675
_cell_measurement_temperature 296(2)
_cell_measurement_theta_max 23.22
_cell_measurement_theta_min 2.41
_cell_volume 1477.7(6)
_computing_structure_refinement 'SHELXL-2014/7 (Sheldrick, 2014)'
_diffrn_ambient_temperature 296(2)
_diffrn_measured_fraction_theta_full 0.996
_diffrn_measured_fraction_theta_max 0.995
_diffrn_measurement_device_type ccd
_diffrn_radiation_type MoK\a
_diffrn_radiation_wavelength 0.71073
_diffrn_reflns_av_R_equivalents 0.0805
_diffrn_reflns_av_unetI/netI 0.0826
_diffrn_reflns_Laue_measured_fraction_full 0.996
_diffrn_reflns_Laue_measured_fraction_max 0.995
_diffrn_reflns_limit_h_max 5
_diffrn_reflns_limit_h_min -6
_diffrn_reflns_limit_k_max 9
_diffrn_reflns_limit_k_min -8
_diffrn_reflns_limit_l_max 40
_diffrn_reflns_limit_l_min -39
_diffrn_reflns_number 16429
_diffrn_reflns_point_group_measured_fraction_full 0.992
_diffrn_reflns_point_group_measured_fraction_max 0.991
_diffrn_reflns_theta_full 25.119
_diffrn_reflns_theta_max 25.119
_diffrn_reflns_theta_min 2.411
_exptl_absorpt_coefficient_mu 0.341
_exptl_absorpt_correction_type multi-scan
_exptl_absorpt_process_details sadabs
_exptl_crystal_colour colorless
_exptl_crystal_density_diffrn 1.225
_exptl_crystal_description Block
_exptl_crystal_F_000 576
_exptl_crystal_size_max 0.220
_exptl_crystal_size_mid 0.200
_exptl_crystal_size_min 0.180
_exptl_transmission_factor_max 0.864
_exptl_transmission_factor_min 0.864
_refine_diff_density_max 0.226
_refine_diff_density_min -0.191
_refine_diff_density_rms 0.045
_refine_ls_abs_structure_details
;
 Flack x determined using 462 quotients [(I+)-(I-)]/[(I+)+(I-)]
 (Parsons, Flack and Wagner, Acta Cryst. B69 (2013) 249-259).
;
_refine_ls_abs_structure_Flack -0.09(6)
_refine_ls_extinction_method none
_refine_ls_goodness_of_fit_ref 1.024
_refine_ls_hydrogen_treatment constr
_refine_ls_matrix_type full
_refine_ls_number_parameters 141
_refine_ls_number_reflns 2623
_refine_ls_number_restraints 0
_refine_ls_restrained_S_all 1.024
_refine_ls_R_factor_all 0.1287
_refine_ls_R_factor_gt 0.0632
_refine_ls_shift/su_max 0.001
_refine_ls_shift/su_mean 0.000
_refine_ls_structure_factor_coef Fsqd
_refine_ls_weighting_details 'w=1/[\s^2^(Fo^2^)+(0.0517P)^2^+0.9671P] where P=(Fo^2^+2Fc^2^)/3'
_refine_ls_weighting_scheme calc
_refine_ls_wR_factor_gt 0.1197
_refine_ls_wR_factor_ref 0.1421
_reflns_Friedel_coverage 0.658
_reflns_Friedel_fraction_full 0.986
_reflns_Friedel_fraction_max 0.985
_reflns_number_gt 1583
_reflns_number_total 2623
_reflns_threshold_expression 'I > 2\s(I)'
_cod_data_source_file d5ob01606a2.cif
_cod_data_source_block 1_a
_cod_depositor_comments 'Adding full bibliography for 7160863.cif.'
_cod_original_cell_volume 1477.6(7)
_cod_database_code 7160863
_shelx_shelxl_version_number 2014/7
_shelx_space_group_comment
;
The symmetry employed for this shelxl refinement is uniquely defined
by the following loop, which should always be used as a source of
symmetry information in preference to the above space-group names.
They are only intended as comments.
;
_shelx_estimated_absorpt_t_min 0.929
_shelx_estimated_absorpt_t_max 0.941

loop_
_space_group_symop_operation_xyz
'x, y, z'
'-x+1/2, -y, z+1/2'
'-x, y+1/2, -z+1/2'
'x+1/2, -y+1/2, -z'

loop_
_atom_site_label
_atom_site_type_symbol
_atom_site_fract_x
_atom_site_fract_y
_atom_site_fract_z
_atom_site_U_iso_or_equiv
_atom_site_adp_type
_atom_site_occupancy
_atom_site_site_symmetry_order
_atom_site_calc_flag
_atom_site_refinement_flags_posn
_atom_site_refinement_flags_adp
_atom_site_refinement_flags_occupancy
_atom_site_disorder_assembly
_atom_site_disorder_group
C1 C 0.7125(14) 0.5985(9) 0.42846(18) 0.084(2) Uani 1 1 d . . . . .
H1A H 0.6590 0.5228 0.4082 0.126 Uiso 1 1 calc R U . . .
H1B H 0.8872 0.5953 0.4303 0.126 Uiso 1 1 calc R U . . .
H1C H 0.6608 0.7102 0.4221 0.126 Uiso 1 1 calc R U . . .
C2 C 0.6026(7) 0.5467(5) 0.46776(9) 0.0533(16) Uani 1 1 d G . . . .
C3 C 0.3849(7) 0.4574(5) 0.46889(9) 0.0581(17) Uani 1 1 d G . . . .
H3 H 0.3052 0.4301 0.4455 0.070 Uiso 1 1 calc R U . . .
C4 C 0.2863(6) 0.4090(5) 0.50503(12) 0.0558(16) Uani 1 1 d G . . . .
H4 H 0.1406 0.3493 0.5058 0.067 Uiso 1 1 calc R U . . .
C5 C 0.4054(7) 0.4499(5) 0.54005(9) 0.0499(16) Uani 1 1 d G . . . .
C6 C 0.6231(7) 0.5392(5) 0.53892(9) 0.0567(17) Uani 1 1 d G . . . .
H6 H 0.7028 0.5665 0.5623 0.068 Uiso 1 1 calc R U . . .
C7 C 0.7217(6) 0.5875(5) 0.50278(12) 0.0577(16) Uani 1 1 d G . . . .
H7 H 0.8673 0.6473 0.5020 0.069 Uiso 1 1 calc R U . . .
C8 C 0.4965(12) 0.3171(8) 0.61405(19) 0.0618(18) Uani 1 1 d . . . . .
H8 H 0.6538 0.3165 0.6037 0.074 Uiso 1 1 calc R U . . .
C9 C 0.4618(12) 0.2624(10) 0.65035(18) 0.0666(18) Uani 1 1 d . . . . .
H9 H 0.5964 0.2302 0.6653 0.080 Uiso 1 1 calc R U . . .
C10 C 0.2301(7) 0.2575(6) 0.72295(9) 0.0518(14) Uani 1 1 d G . . . .
C11 C 0.0653(6) 0.1746(5) 0.74732(13) 0.0618(18) Uani 1 1 d G . . . .
H11 H -0.0648 0.1161 0.7363 0.074 Uiso 1 1 calc R U . . .
C12 C 0.0948(8) 0.1791(5) 0.78817(12) 0.069(2) Uani 1 1 d G . . . .
H12 H -0.0155 0.1237 0.8045 0.083 Uiso 1 1 calc R U . . .
C13 C 0.2893(9) 0.2666(6) 0.80464(9) 0.0672(18) Uani 1 1 d G . . . .
C14 C 0.4542(7) 0.3495(5) 0.78027(13) 0.0658(19) Uani 1 1 d G . . . .
H14 H 0.5843 0.4080 0.7913 0.079 Uiso 1 1 calc R U . . .
C15 C 0.4246(7) 0.3449(5) 0.73943(13) 0.0612(18) Uani 1 1 d G . . . .
H15 H 0.5349 0.4004 0.7231 0.073 Uiso 1 1 calc R U . . .
C16 C 0.3292(16) 0.2689(11) 0.84945(19) 0.109(3) Uani 1 1 d . . . . .
H16A H 0.4889 0.2265 0.8554 0.163 Uiso 1 1 calc R U . . .
H16B H 0.2084 0.2000 0.8621 0.163 Uiso 1 1 calc R U . . .
H16C H 0.3151 0.3818 0.8590 0.163 Uiso 1 1 calc R U . . .
S1 S 0.2589(3) 0.3905(2) 0.58477(5) 0.0709(6) Uani 1 1 d . . . . .
S2 S 0.1731(3) 0.2480(3) 0.67141(5) 0.0771(6) Uani 1 1 d . . . . .

loop_
_atom_site_aniso_label
_atom_site_aniso_U_11
_atom_site_aniso_U_22
_atom_site_aniso_U_33
_atom_site_aniso_U_23
_atom_site_aniso_U_13
_atom_site_aniso_U_12
C1 0.104(6) 0.073(5) 0.075(5) 0.009(4) 0.011(4) 0.002(5)
C2 0.058(4) 0.038(4) 0.064(4) -0.002(3) 0.003(3) 0.006(3)
C3 0.057(4) 0.049(4) 0.068(4) -0.010(3) -0.014(4) 0.004(3)
C4 0.043(3) 0.050(4) 0.075(4) -0.001(3) -0.004(3) -0.003(3)
C5 0.041(3) 0.047(4) 0.061(4) -0.003(3) 0.000(3) 0.005(3)
C6 0.044(4) 0.060(4) 0.066(4) -0.006(3) -0.009(3) 0.001(3)
C7 0.048(4) 0.053(4) 0.072(4) -0.001(3) 0.002(4) 0.000(3)
C8 0.050(4) 0.066(5) 0.069(4) -0.004(4) 0.005(3) 0.007(3)
C9 0.056(4) 0.080(5) 0.063(4) -0.005(4) 0.002(3) 0.015(4)
C10 0.040(3) 0.054(4) 0.061(3) 0.002(3) 0.001(3) 0.008(4)
C11 0.047(4) 0.063(5) 0.076(5) 0.000(3) 0.003(4) -0.013(3)
C12 0.069(5) 0.062(5) 0.076(5) 0.003(4) 0.015(4) 0.002(4)
C13 0.086(5) 0.052(4) 0.064(4) -0.001(4) 0.001(4) 0.011(5)
C14 0.057(4) 0.063(5) 0.077(5) -0.013(4) -0.009(4) 0.005(4)
C15 0.053(4) 0.052(4) 0.078(5) 0.001(4) 0.007(4) -0.003(3)
C16 0.147(8) 0.111(7) 0.068(5) 0.000(5) -0.002(5) 0.007(7)
S1 0.0522(9) 0.0859(12) 0.0747(12) 0.0137(10) 0.0068(10) 0.0039(10)
S2 0.0509(9) 0.1167(16) 0.0637(11) 0.0017(12) -0.0012(8) -0.0040(11)

loop_
_atom_type_symbol
_atom_type_description
_atom_type_scat_dispersion_real
_atom_type_scat_dispersion_imag
_atom_type_scat_source
C C 0.0033 0.0016 'International Tables Vol C Tables 4.2.6.8 and 6.1.1.4'
H H 0.0000 0.0000 'International Tables Vol C Tables 4.2.6.8 and 6.1.1.4'
S S 0.1246 0.1234 'International Tables Vol C Tables 4.2.6.8 and 6.1.1.4'

loop_
_geom_angle_atom_site_label_1
_geom_angle_atom_site_label_2
_geom_angle_atom_site_label_3
_geom_angle
_geom_angle_site_symmetry_1
_geom_angle_site_symmetry_3
_geom_angle_publ_flag
C2 C1 H1A 109.5 . . ?
C2 C1 H1B 109.5 . . ?
H1A C1 H1B 109.5 . . ?
C2 C1 H1C 109.5 . . ?
H1A C1 H1C 109.5 . . ?
H1B C1 H1C 109.5 . . ?
C3 C2 C7 120.0 . . ?
C3 C2 C1 120.3(4) . . ?
C7 C2 C1 119.7(4) . . ?
C4 C3 C2 120.0 . . ?
C4 C3 H3 120.0 . . ?
C2 C3 H3 120.0 . . ?
C3 C4 C5 120.0 . . ?
C3 C4 H4 120.0 . . ?
C5 C4 H4 120.0 . . ?
C4 C5 C6 120.0 . . ?
C4 C5 S1 116.7(2) . . ?
C6 C5 S1 123.3(2) . . ?
C5 C6 C7 120.0 . . ?
C5 C6 H6 120.0 . . ?
C7 C6 H6 120.0 . . ?
C6 C7 C2 120.0 . . ?
C6 C7 H7 120.0 . . ?
C2 C7 H7 120.0 . . ?
C9 C8 S1 122.3(5) . . ?
C9 C8 H8 118.9 . . ?
S1 C8 H8 118.9 . . ?
C8 C9 S2 122.4(5) . . ?
C8 C9 H9 118.8 . . ?
S2 C9 H9 118.8 . . ?
C11 C10 C15 120.0 . . ?
C11 C10 S2 116.6(3) . . ?
C15 C10 S2 123.4(3) . . ?
C10 C11 C12 120.0 . . ?
C10 C11 H11 120.0 . . ?
C12 C11 H11 120.0 . . ?
C13 C12 C11 120.0 . . ?
C13 C12 H12 120.0 . . ?
C11 C12 H12 120.0 . . ?
C14 C13 C12 120.0 . . ?
C14 C13 C16 119.2(5) . . ?
C12 C13 C16 120.8(5) . . ?
C13 C14 C15 120.0 . . ?
C13 C14 H14 120.0 . . ?
C15 C14 H14 120.0 . . ?
C14 C15 C10 120.0 . . ?
C14 C15 H15 120.0 . . ?
C10 C15 H15 120.0 . . ?
C13 C16 H16A 109.5 . . ?
C13 C16 H16B 109.5 . . ?
H16A C16 H16B 109.5 . . ?
C13 C16 H16C 109.5 . . ?
H16A C16 H16C 109.5 . . ?
H16B C16 H16C 109.5 . . ?
C8 S1 C5 103.6(3) . . ?
C9 S2 C10 103.8(3) . . ?

loop_
_geom_bond_atom_site_label_1
_geom_bond_atom_site_label_2
_geom_bond_distance
_geom_bond_site_symmetry_2
_geom_bond_publ_flag
C1 C2 1.515(7) . ?
C1 H1A 0.9600 . ?
C1 H1B 0.9600 . ?
C1 H1C 0.9600 . ?
C2 C3 1.3900 . ?
C2 C7 1.3900 . ?
C3 C4 1.3900 . ?
C3 H3 0.9300 . ?
C4 C5 1.3900 . ?
C4 H4 0.9300 . ?
C5 C6 1.3900 . ?
C5 S1 1.776(3) . ?
C6 C7 1.3900 . ?
C6 H6 0.9300 . ?
C7 H7 0.9300 . ?
C8 C9 1.316(8) . ?
C8 S1 1.737(7) . ?
C8 H8 0.9300 . ?
C9 S2 1.738(7) . ?
C9 H9 0.9300 . ?
C10 C11 1.3900 . ?
C10 C15 1.3900 . ?
C10 S2 1.771(4) . ?
C11 C12 1.3900 . ?
C11 H11 0.9300 . ?
C12 C13 1.3900 . ?
C12 H12 0.9300 . ?
C13 C14 1.3900 . ?
C13 C16 1.530(7) . ?
C14 C15 1.3900 . ?
C14 H14 0.9300 . ?
C15 H15 0.9300 . ?
C16 H16A 0.9600 . ?
C16 H16B 0.9600 . ?
C16 H16C 0.9600 . ?

loop_
_geom_torsion_atom_site_label_1
_geom_torsion_atom_site_label_2
_geom_torsion_atom_site_label_3
_geom_torsion_atom_site_label_4
_geom_torsion
_geom_torsion_site_symmetry_1
_geom_torsion_site_symmetry_2
_geom_torsion_site_symmetry_3
_geom_torsion_site_symmetry_4
_geom_torsion_publ_flag
C7 C2 C3 C4 0.0 . . . . ?
C1 C2 C3 C4 179.4(4) . . . . ?
C2 C3 C4 C5 0.0 . . . . ?
C3 C4 C5 C6 0.0 . . . . ?
C3 C4 C5 S1 177.4(3) . . . . ?
C4 C5 C6 C7 0.0 . . . . ?
S1 C5 C6 C7 -177.3(3) . . . . ?
C5 C6 C7 C2 0.0 . . . . ?
C3 C2 C7 C6 0.0 . . . . ?
C1 C2 C7 C6 -179.4(4) . . . . ?
S1 C8 C9 S2 3.5(9) . . . . ?
C15 C10 C11 C12 0.0 . . . . ?
S2 C10 C11 C12 -178.7(3) . . . . ?
C10 C11 C12 C13 0.0 . . . . ?
C11 C12 C13 C14 0.0 . . . . ?
C11 C12 C13 C16 -178.2(5) . . . . ?
C12 C13 C14 C15 0.0 . . . . ?
C16 C13 C14 C15 178.3(5) . . . . ?
C13 C14 C15 C10 0.0 . . . . ?
C11 C10 C15 C14 0.0 . . . . ?
S2 C10 C15 C14 178.6(3) . . . . ?
C9 C8 S1 C5 179.2(6) . . . . ?
C4 C5 S1 C8 138.6(3) . . . . ?
C6 C5 S1 C8 -44.0(3) . . . . ?
C8 C9 S2 C10 -155.9(6) . . . . ?
C11 C10 S2 C9 -150.9(3) . . . . ?
C15 C10 S2 C9 30.5(4) . . . . ?
